data_7025509
loop_
_publ_author_name
'Thomas, Tegan'
'Pugh, David'
'Parkin, Ivan P.'
'Carmalt, Claire J.'

_publ_section_title
;
 Syntheses, X-ray structures and CVD of titanium(IV) arsine complexes.
;
_journal_issue 22
_journal_name_full 'Dalton transactions (Cambridge, England : 2003)'
_journal_page_first 5325
_journal_page_last 5331
_journal_paper_doi 10.1039/c001359e
_journal_volume 39
_journal_year 2010
_chemical_formula_moiety 'C18 H15 As Cl4 Ti'
_chemical_formula_sum 'C18 H15 As Cl4 Ti'
_chemical_formula_weight 495.92
_chemical_name_systematic
;
?
;
_space_group_IT_number 14
_symmetry_cell_setting monoclinic
_symmetry_Int_Tables_number 14
_symmetry_space_group_name_Hall '-P 2ybc'
_symmetry_space_group_name_H-M 'P 1 21/c 1'
_atom_sites_solution_hydrogens geom
_atom_sites_solution_primary direct
_atom_sites_solution_secondary difmap
_audit_creation_method SHELXL-97
_cell_angle_alpha 90.00
_cell_angle_beta 92.501(4)
_cell_angle_gamma 90.00
_cell_formula_units_Z 4
_cell_length_a 9.5026(19)
_cell_length_b 11.324(2)
_cell_length_c 18.683(4)
_cell_measurement_reflns_used 4235
_cell_measurement_temperature 150(2)
_cell_measurement_theta_max 28.03
_cell_measurement_theta_min 2.80
_cell_volume 2008.5(7)
_computing_cell_refinement 'Bruker SAINT'
_computing_data_collection 'Bruker SMART'
_computing_data_reduction 'Bruker SAINT'
_computing_molecular_graphics 'ORTEP-III (Farrugia, 1997)'
_computing_publication_material 'PLATON (Spek, 2003), WinGX (Farrugia, 1999) and enCIFer (Allen et al., 2004).'
_computing_structure_refinement 'SHELXL-97 (Sheldrick, 1997)'
_computing_structure_solution 'SHELXS-97 (Sheldrick, 1997)'
_diffrn_ambient_temperature 150(2)
_diffrn_measured_fraction_theta_full 0.957
_diffrn_measured_fraction_theta_max 0.957
_diffrn_measurement_device_type 'Bruker SMART APEX diffractometer'
_diffrn_measurement_method '\w rotation with narrow frames'
_diffrn_radiation_monochromator graphite
_diffrn_radiation_source 'fine-focus sealed tube'
_diffrn_radiation_type MoK\a
_diffrn_radiation_wavelength 0.71073
_diffrn_reflns_av_R_equivalents 0.0609
_diffrn_reflns_av_sigmaI/netI 0.0646
_diffrn_reflns_limit_h_max 12
_diffrn_reflns_limit_h_min -12
_diffrn_reflns_limit_k_max 14
_diffrn_reflns_limit_k_min -14
_diffrn_reflns_limit_l_max 24
_diffrn_reflns_limit_l_min -24
_diffrn_reflns_number 16527
_diffrn_reflns_theta_full 28.31
_diffrn_reflns_theta_max 28.31
_diffrn_reflns_theta_min 2.15
_diffrn_standards_decay_% 0
_diffrn_standards_number 0
_exptl_absorpt_coefficient_mu 2.591
_exptl_absorpt_correction_T_max 0.9500
_exptl_absorpt_correction_T_min 0.5104
_exptl_absorpt_correction_type multi-scan
_exptl_absorpt_process_details 'SADABS v2.03'
_exptl_crystal_colour 'dark red'
_exptl_crystal_density_diffrn 1.640
_exptl_crystal_density_method 'not measured'
_exptl_crystal_description plate
_exptl_crystal_F_000 984
_exptl_crystal_size_max 0.30
_exptl_crystal_size_mid 0.30
_exptl_crystal_size_min 0.02
_refine_diff_density_max 1.093
_refine_diff_density_min -1.321
_refine_diff_density_rms 0.174
_refine_ls_extinction_method none
_refine_ls_goodness_of_fit_ref 1.182
_refine_ls_hydrogen_treatment constr
_refine_ls_matrix_type full
_refine_ls_number_parameters 217
_refine_ls_number_reflns 4787
_refine_ls_number_restraints 0
_refine_ls_restrained_S_all 1.182
_refine_ls_R_factor_all 0.1013
_refine_ls_R_factor_gt 0.0809
_refine_ls_shift/su_max 0.012
_refine_ls_shift/su_mean 0.001
_refine_ls_structure_factor_coef Fsqd
_refine_ls_weighting_details 'calc w=1/[\s^2^(Fo^2^)+(0.0001P)^2^+21.3923P] where P=(Fo^2^+2Fc^2^)/3'
_refine_ls_weighting_scheme calc
_refine_ls_wR_factor_gt 0.1380
_refine_ls_wR_factor_ref 0.1496
_reflns_number_gt 4014
_reflns_number_total 4787
_reflns_threshold_expression I>2\s(I)
_cod_data_source_file c001359e.txt
_cod_data_source_block str0711
_cod_depositor_comments
;
The following automatic conversions were performed:

'_symmetry_cell_setting' value 'Monoclinic' changed to 'monoclinic'
according to /home/saulius/struct/CIF-dictionaries/cif_core.dic
dictionary named 'cif_core.dic' version 2.4.2 from 2011-04-26.

Automatic conversion script
Id: cif_fix_values 1891 2012-01-12 08:04:46Z andrius 
;
_cod_original_sg_symbol_H-M P21/c
_cod_database_code 7025509

loop_
_symmetry_equiv_pos_as_xyz
'x, y, z'
'-x, y+1/2, -z+1/2'
'-x, -y, -z'
'x, -y-1/2, z-1/2'

loop_
_atom_site_label
_atom_site_type_symbol
_atom_site_fract_x
_atom_site_fract_y
_atom_site_fract_z
_atom_site_U_iso_or_equiv
_atom_site_adp_type
_atom_site_occupancy
_atom_site_symmetry_multiplicity
_atom_site_calc_flag
_atom_site_refinement_flags
C1 C 0.1211(6) 0.7379(5) -0.0341(3) 0.0147(12) Uani 1 1 d .
C2 C 0.1965(7) 0.6721(6) -0.0817(4) 0.0220(14) Uani 1 1 d .
H2 H 0.2781 0.6300 -0.0653 0.026 Uiso 1 1 calc R
C3 C 0.1527(8) 0.6679(7) -0.1536(4) 0.0304(17) Uani 1 1 d .
H3 H 0.2046 0.6229 -0.1863 0.036 Uiso 1 1 calc R
C4 C 0.0345(8) 0.7287(7) -0.1776(4) 0.0302(17) Uani 1 1 d .
H4 H 0.0048 0.7256 -0.2268 0.036 Uiso 1 1 calc R
C5 C -0.0413(8) 0.7946(6) -0.1299(4) 0.0260(15) Uani 1 1 d .
H5 H -0.1225 0.8370 -0.1466 0.031 Uiso 1 1 calc R
C6 C 0.0016(7) 0.7987(6) -0.0577(3) 0.0183(13) Uani 1 1 d .
H6 H -0.0508 0.8430 -0.0249 0.022 Uiso 1 1 calc R
C7 C 0.0096(7) 0.7714(6) 0.1144(3) 0.0178(13) Uani 1 1 d .
C8 C -0.0360(8) 0.8817(6) 0.1310(4) 0.0245(15) Uani 1 1 d .
H8 H 0.0185 0.9491 0.1199 0.029 Uiso 1 1 calc R
C9 C -0.1656(9) 0.8952(8) 0.1651(4) 0.036(2) Uani 1 1 d .
H9 H -0.1975 0.9719 0.1772 0.044 Uiso 1 1 calc R
C10 C -0.2450(8) 0.7987(8) 0.1806(4) 0.0367(19) Uani 1 1 d .
H10 H -0.3319 0.8078 0.2033 0.044 Uiso 1 1 calc R
C11 C -0.1972(7) 0.6875(8) 0.1629(4) 0.0319(18) Uani 1 1 d .
H11 H -0.2521 0.6203 0.1738 0.038 Uiso 1 1 calc R
C12 C -0.0712(7) 0.6723(7) 0.1299(4) 0.0302(17) Uani 1 1 d .
H12 H -0.0400 0.5954 0.1178 0.036 Uiso 1 1 calc R
C13 C 0.2755(7) 0.8997(6) 0.0726(4) 0.0200(13) Uani 1 1 d .
C14 C 0.2810(8) 0.9738(6) 0.0142(4) 0.0260(15) Uani 1 1 d .
H14 H 0.2378 0.9503 -0.0304 0.031 Uiso 1 1 calc R
C15 C 0.3486(8) 1.0821(6) 0.0197(4) 0.0300(17) Uani 1 1 d .
H15 H 0.3488 1.1334 -0.0205 0.036 Uiso 1 1 calc R
C16 C 0.4157(8) 1.1155(7) 0.0834(5) 0.0331(18) Uani 1 1 d .
H16 H 0.4640 1.1889 0.0868 0.040 Uiso 1 1 calc R
C17 C 0.4126(9) 1.0422(7) 0.1424(4) 0.0351(18) Uani 1 1 d .
H17 H 0.4595 1.0661 0.1859 0.042 Uiso 1 1 calc R
C18 C 0.3416(9) 0.9325(7) 0.1398(4) 0.0327(18) Uani 1 1 d .
H18 H 0.3380 0.8830 0.1807 0.039 Uiso 1 1 calc R
Cl1 Cl 0.4839(2) 0.41986(16) 0.16714(10) 0.0330(4) Uani 1 1 d .
Cl2 Cl 0.1917(2) 0.45314(16) 0.05936(11) 0.0333(4) Uani 1 1 d .
Cl3 Cl 0.3001(2) 0.64588(17) 0.22071(9) 0.0316(4) Uani 1 1 d .
Cl4 Cl 0.50560(18) 0.64315(16) 0.04985(10) 0.0265(4) Uani 1 1 d .
Ti1 Ti 0.34842(12) 0.56248(10) 0.11709(6) 0.0168(2) Uani 1 1 d .
As1 As 0.18449(7) 0.74643(6) 0.06614(3) 0.01533(15) Uani 1 1 d .

loop_
_atom_site_aniso_label
_atom_site_aniso_U_11
_atom_site_aniso_U_22
_atom_site_aniso_U_33
_atom_site_aniso_U_23
_atom_site_aniso_U_13
_atom_site_aniso_U_12
C1 0.015(3) 0.012(3) 0.018(3) 0.004(2) 0.001(2) -0.003(2)
C2 0.019(3) 0.027(4) 0.020(3) 0.000(3) 0.004(3) 0.006(3)
C3 0.035(4) 0.042(5) 0.014(3) -0.007(3) 0.002(3) 0.002(4)
C4 0.041(4) 0.032(4) 0.018(3) -0.003(3) -0.001(3) -0.005(3)
C5 0.027(4) 0.027(4) 0.024(4) 0.009(3) -0.005(3) -0.003(3)
C6 0.016(3) 0.020(3) 0.018(3) -0.004(3) -0.004(2) 0.002(2)
C7 0.021(3) 0.017(3) 0.016(3) 0.001(2) -0.001(2) 0.003(2)
C8 0.028(4) 0.022(3) 0.024(4) -0.003(3) 0.005(3) 0.003(3)
C9 0.042(5) 0.043(5) 0.025(4) -0.008(3) 0.003(3) 0.028(4)
C10 0.019(4) 0.056(5) 0.035(4) 0.002(4) 0.002(3) 0.010(4)
C11 0.016(3) 0.046(5) 0.034(4) -0.002(4) 0.005(3) -0.004(3)
C12 0.020(4) 0.032(4) 0.038(4) -0.008(3) 0.000(3) 0.003(3)
C13 0.022(3) 0.016(3) 0.022(3) 0.004(3) 0.000(3) 0.000(3)
C14 0.029(4) 0.024(4) 0.025(4) 0.000(3) 0.000(3) -0.002(3)
C15 0.038(4) 0.019(3) 0.033(4) -0.002(3) 0.001(3) -0.008(3)
C16 0.029(4) 0.021(4) 0.049(5) -0.001(3) 0.000(4) -0.008(3)
C17 0.043(5) 0.026(4) 0.035(4) -0.006(3) -0.009(4) -0.009(3)
C18 0.054(5) 0.036(4) 0.008(3) 0.009(3) 0.000(3) 0.001(4)
Cl1 0.0377(10) 0.0274(9) 0.0337(10) 0.0056(8) 0.0013(8) 0.0176(8)
Cl2 0.0302(9) 0.0228(8) 0.0465(12) -0.0026(8) -0.0010(8) -0.0076(7)
Cl3 0.0448(11) 0.0324(9) 0.0179(8) 0.0025(7) 0.0033(7) 0.0166(8)
Cl4 0.0215(8) 0.0269(8) 0.0314(9) 0.0029(7) 0.0063(7) -0.0047(7)
Ti1 0.0173(5) 0.0139(5) 0.0192(6) 0.0010(5) 0.0010(4) 0.0022(4)
As1 0.0181(3) 0.0129(3) 0.0149(3) 0.0001(3) -0.0006(2) 0.0011(3)

loop_
_atom_type_symbol
_atom_type_description
_atom_type_scat_dispersion_real
_atom_type_scat_dispersion_imag
_atom_type_scat_source
C C 0.0033 0.0016 'International Tables Vol C Tables 4.2.6.8 and 6.1.1.4'
H H 0.0000 0.0000 'International Tables Vol C Tables 4.2.6.8 and 6.1.1.4'
Cl Cl 0.1484 0.1585 'International Tables Vol C Tables 4.2.6.8 and 6.1.1.4'
Ti Ti 0.2776 0.4457 'International Tables Vol C Tables 4.2.6.8 and 6.1.1.4'
As As 0.0499 2.0058 'International Tables Vol C Tables 4.2.6.8 and 6.1.1.4'

loop_
_geom_angle_atom_site_label_1
_geom_angle_atom_site_label_2
_geom_angle_atom_site_label_3
_geom_angle
C6 C1 C2 120.2(6)
C6 C1 As1 119.9(5)
C2 C1 As1 119.9(5)
C1 C2 C3 119.9(6)
C1 C2 H2 120.1
C3 C2 H2 120.1
C4 C3 C2 120.2(7)
C4 C3 H3 119.9
C2 C3 H3 119.9
C3 C4 C5 120.0(7)
C3 C4 H4 120.0
C5 C4 H4 120.0
C4 C5 C6 120.1(7)
C4 C5 H5 120.0
C6 C5 H5 120.0
C1 C6 C5 119.6(6)
C1 C6 H6 120.2
C5 C6 H6 120.2
C8 C7 C12 120.4(6)
C8 C7 As1 121.7(5)
C12 C7 As1 117.9(5)
C7 C8 C9 119.4(7)
C7 C8 H8 120.3
C9 C8 H8 120.3
C10 C9 C8 120.5(7)
C10 C9 H9 119.8
C8 C9 H9 119.8
C9 C10 C11 119.2(7)
C9 C10 H10 120.4
C11 C10 H10 120.4
C12 C11 C10 121.4(8)
C12 C11 H11 119.3
C10 C11 H11 119.3
C11 C12 C7 119.2(7)
C11 C12 H12 120.4
C7 C12 H12 120.4
C14 C13 C18 120.5(6)
C14 C13 As1 121.7(5)
C18 C13 As1 117.7(5)
C13 C14 C15 120.8(7)
C13 C14 H14 119.6
C15 C14 H14 119.6
C16 C15 C14 120.2(7)
C16 C15 H15 119.9
C14 C15 H15 119.9
C15 C16 C17 119.9(7)
C15 C16 H16 120.1
C17 C16 H16 120.1
C16 C17 C18 121.9(7)
C16 C17 H17 119.1
C18 C17 H17 119.1
C17 C18 C13 116.7(7)
C17 C18 H18 121.6
C13 C18 H18 121.6
Cl2 Ti1 Cl4 114.84(9)
Cl2 Ti1 Cl3 120.60(9)
Cl4 Ti1 Cl3 119.63(9)
Cl2 Ti1 Cl1 99.45(9)
Cl4 Ti1 Cl1 98.40(8)
Cl3 Ti1 Cl1 94.56(8)
Cl2 Ti1 As1 83.95(6)
Cl4 Ti1 As1 82.86(6)
Cl3 Ti1 As1 81.02(6)
Cl1 Ti1 As1 175.41(8)
C13 As1 C1 102.9(3)
C13 As1 C7 103.2(3)
C1 As1 C7 102.6(3)
C13 As1 Ti1 114.34(19)
C1 As1 Ti1 116.32(18)
C7 As1 Ti1 115.63(19)

loop_
_geom_bond_atom_site_label_1
_geom_bond_atom_site_label_2
_geom_bond_distance
C1 C6 1.384(8)
C1 C2 1.384(9)
C1 As1 1.945(6)
C2 C3 1.389(9)
C2 H2 0.9500
C3 C4 1.376(11)
C3 H3 0.9500
C4 C5 1.387(10)
C4 H4 0.9500
C5 C6 1.393(9)
C5 H5 0.9500
C6 H6 0.9500
C7 C8 1.363(9)
C7 C12 1.397(10)
C7 As1 1.945(6)
C8 C9 1.419(10)
C8 H8 0.9500
C9 C10 1.367(12)
C9 H9 0.9500
C10 C11 1.383(11)
C10 H10 0.9500
C11 C12 1.381(10)
C11 H11 0.9500
C12 H12 0.9500
C13 C14 1.379(9)
C13 C18 1.427(9)
C13 As1 1.941(7)
C14 C15 1.386(10)
C14 H14 0.9500
C15 C16 1.379(11)
C15 H15 0.9500
C16 C17 1.381(11)
C16 H16 0.9500
C17 C18 1.414(11)
C17 H17 0.9500
C18 H18 0.9500
Cl1 Ti1 2.244(2)
Cl2 Ti1 2.185(2)
Cl3 Ti1 2.220(2)
Cl4 Ti1 2.193(2)
Ti1 As1 2.7465(13)

loop_
_geom_torsion_atom_site_label_1
_geom_torsion_atom_site_label_2
_geom_torsion_atom_site_label_3
_geom_torsion_atom_site_label_4
_geom_torsion
C6 C1 C2 C3 0.5(10)
As1 C1 C2 C3 -178.8(6)
C1 C2 C3 C4 -0.1(11)
C2 C3 C4 C5 0.1(12)
C3 C4 C5 C6 -0.4(11)
C2 C1 C6 C5 -0.9(10)
As1 C1 C6 C5 178.4(5)
C4 C5 C6 C1 0.8(10)
C12 C7 C8 C9 0.8(11)
As1 C7 C8 C9 178.9(5)
C7 C8 C9 C10 -0.6(11)
C8 C9 C10 C11 0.2(12)
C9 C10 C11 C12 -0.1(13)
C10 C11 C12 C7 0.4(12)
C8 C7 C12 C11 -0.7(11)
As1 C7 C12 C11 -178.8(6)
C18 C13 C14 C15 -1.0(11)
As1 C13 C14 C15 -178.9(6)
C13 C14 C15 C16 2.2(12)
C14 C15 C16 C17 -1.6(12)
C15 C16 C17 C18 -0.2(13)
C16 C17 C18 C13 1.3(12)
C14 C13 C18 C17 -0.7(11)
As1 C13 C18 C17 177.3(6)
C14 C13 As1 C1 1.1(6)
C18 C13 As1 C1 -176.9(6)
C14 C13 As1 C7 -105.4(6)
C18 C13 As1 C7 76.6(6)
C14 C13 As1 Ti1 128.1(5)
C18 C13 As1 Ti1 -49.8(6)
C6 C1 As1 C13 -77.8(5)
C2 C1 As1 C13 101.5(5)
C6 C1 As1 C7 29.2(5)
C2 C1 As1 C7 -151.6(5)
C6 C1 As1 Ti1 156.4(4)
C2 C1 As1 Ti1 -24.3(6)
C8 C7 As1 C13 12.4(6)
C12 C7 As1 C13 -169.5(5)
C8 C7 As1 C1 -94.3(6)
C12 C7 As1 C1 83.8(6)
C8 C7 As1 Ti1 138.0(5)
C12 C7 As1 Ti1 -43.9(6)
Cl2 Ti1 As1 C13 -164.6(2)
Cl4 Ti1 As1 C13 -48.5(2)
Cl3 Ti1 As1 C13 73.1(2)
Cl2 Ti1 As1 C1 -44.8(2)
Cl4 Ti1 As1 C1 71.2(2)
Cl3 Ti1 As1 C1 -167.1(2)
Cl2 Ti1 As1 C7 75.7(2)
Cl4 Ti1 As1 C7 -168.2(2)
Cl3 Ti1 As1 C7 -46.6(2)
